data_4036799
loop_
_publ_author_name
'Schmidt, Andreas'
'Batsyts, Sviatoslav'
'Smeyanov, Alexey'
'Freese, Tyll'
'H\"ubner, Eike G'
'Nieger, Martin'

_publ_section_title
;
 Dipolar Bent and Linear Acetylenes Substituted by Cationic Quinolinium
 and Anionic Benzoates. Formation of Mesomeric Betaines.
;
_journal_issue 10
_journal_name_full 'The Journal of organic chemistry'
_journal_page_first 4202
_journal_page_last 4209
_journal_paper_doi 10.1021/acs.joc.6b00561
_journal_volume 81
_journal_year 2016
_chemical_formula_moiety 'C20 H16 N O2, F6 P'
_chemical_formula_sum 'C20 H16 F6 N O2 P'
_chemical_formula_weight 447.31
_chemical_name_systematic
;
3-((2-(methoxycarbonyl)phenyl)ethynyl)-1-methylquinolin-1-ium 
hexafluorophosphate(V)
;
_space_group_crystal_system monoclinic
_space_group_IT_number 14
_space_group_name_Hall '-P 2yn'
_space_group_name_H-M_alt 'P 1 21/n 1'
_atom_sites_solution_hydrogens difmap
_atom_sites_solution_primary direct
_atom_sites_solution_secondary difmap
_audit_creation_method SHELXL-2014/7
_cell_angle_alpha 90
_cell_angle_beta 106.117(1)
_cell_angle_gamma 90
_cell_formula_units_Z 4
_cell_length_a 13.8445(5)
_cell_length_b 8.2667(3)
_cell_length_c 17.2086(6)
_cell_measurement_reflns_used 9904
_cell_measurement_temperature 123(2)
_cell_measurement_theta_max 72.10
_cell_measurement_theta_min 3.64
_cell_volume 1892.09(12)
_computing_cell_refinement 'APEX3 v2015.9-RC2 (Bruker AXS)'
_computing_data_collection 'APEX3 v2015.9-RC2 (Bruker AXS)'
_computing_data_reduction 'SAINT V8.35A (Bruker AXS Inc., 2015)'
_computing_molecular_graphics Shelxtl
_computing_publication_material publCIF
_computing_structure_refinement 'SHELXL-2014/7 (Sheldrick, 2014)'
_computing_structure_solution 'SHELXS-97 (Sheldrick, 1997)'
_diffrn_ambient_temperature 123(2)
_diffrn_detector_area_resol_mean 10.4167
_diffrn_measured_fraction_theta_full 0.998
_diffrn_measured_fraction_theta_max 0.996
_diffrn_measurement_device_type 'Bruker D8 VENTURE with Photon100 detector'
_diffrn_measurement_method 'rotation in \f and \w, 0.5\%, shutterless'
_diffrn_radiation_type CuK\a
_diffrn_radiation_wavelength 1.54178
_diffrn_reflns_av_R_equivalents 0.0287
_diffrn_reflns_av_unetI/netI 0.0170
_diffrn_reflns_Laue_measured_fraction_full 0.998
_diffrn_reflns_Laue_measured_fraction_max 0.996
_diffrn_reflns_limit_h_max 17
_diffrn_reflns_limit_h_min -16
_diffrn_reflns_limit_k_max 10
_diffrn_reflns_limit_k_min -10
_diffrn_reflns_limit_l_max 18
_diffrn_reflns_limit_l_min -21
_diffrn_reflns_number 28286
_diffrn_reflns_point_group_measured_fraction_full 0.998
_diffrn_reflns_point_group_measured_fraction_max 0.996
_diffrn_reflns_theta_full 67.679
_diffrn_reflns_theta_max 72.136
_diffrn_reflns_theta_min 3.641
_diffrn_source 'INCOATEC microfocus sealed tube'
_exptl_absorpt_coefficient_mu 1.999
_exptl_absorpt_correction_T_max 0.9424
_exptl_absorpt_correction_T_min 0.8063
_exptl_absorpt_correction_type multi-scan
_exptl_absorpt_process_details 'SADABS V2014/5 (Bruker AXS Inc.)'
_exptl_crystal_colour yellow
_exptl_crystal_density_diffrn 1.570
_exptl_crystal_description plates
_exptl_crystal_F_000 912
_exptl_crystal_size_max 0.200
_exptl_crystal_size_mid 0.180
_exptl_crystal_size_min 0.030
_refine_diff_density_max 0.307
_refine_diff_density_min -0.262
_refine_diff_density_rms 0.044
_refine_ls_extinction_method none
_refine_ls_goodness_of_fit_ref 1.063
_refine_ls_hydrogen_treatment constr
_refine_ls_matrix_type full
_refine_ls_number_parameters 273
_refine_ls_number_reflns 3717
_refine_ls_number_restraints 0
_refine_ls_restrained_S_all 1.063
_refine_ls_R_factor_all 0.0370
_refine_ls_R_factor_gt 0.0330
_refine_ls_shift/su_max 0.000
_refine_ls_shift/su_mean 0.000
_refine_ls_structure_factor_coef Fsqd
_refine_ls_weighting_details 'w=1/[\s^2^(Fo^2^)+(0.0454P)^2^+0.8220P] where P=(Fo^2^+2Fc^2^)/3'
_refine_ls_weighting_scheme calc
_refine_ls_wR_factor_gt 0.0857
_refine_ls_wR_factor_ref 0.0887
_reflns_Friedel_coverage 0.000
_reflns_number_gt 3370
_reflns_number_total 3717
_reflns_threshold_expression 'I > 2\s(I)'
_cod_data_source_file jo6b00561_si_001.cif
_cod_data_source_block schm87
_cod_original_sg_symbol_H-M 'P 21/n'
_cod_database_code 4036799
_shelx_shelxl_version_number 2014/7
_shelx_space_group_comment
;
The symmetry employed for this shelxl refinement is uniquely defined
by the following loop, which should always be used as a source of
symmetry information in preference to the above space-group names.
They are only intended as comments.
;
_shelx_estimated_absorpt_t_min 0.691
_shelx_estimated_absorpt_t_max 0.942

loop_
_space_group_symop_operation_xyz
'x, y, z'
'-x+1/2, y+1/2, -z+1/2'
'-x, -y, -z'
'x-1/2, -y-1/2, z-1/2'

loop_
_atom_site_label
_atom_site_type_symbol
_atom_site_fract_x
_atom_site_fract_y
_atom_site_fract_z
_atom_site_U_iso_or_equiv
_atom_site_adp_type
_atom_site_occupancy
_atom_site_site_symmetry_order
_atom_site_calc_flag
_atom_site_refinement_flags_posn
_atom_site_refinement_flags_adp
N1 N 0.33004(9) 0.79915(14) 0.41179(7) 0.0226(2) Uani 1 1 d . .
C2 C 0.39323(11) 0.71094(17) 0.38421(9) 0.0245(3) Uani 1 1 d . .
H2 H 0.3713 0.6678 0.3310 0.029 Uiso 1 1 calc R U
C3 C 0.49205(11) 0.67925(17) 0.43147(9) 0.0248(3) Uani 1 1 d . .
C4 C 0.52229(11) 0.73898(17) 0.50900(9) 0.0249(3) Uani 1 1 d . .
H4 H 0.5883 0.7172 0.5421 0.030 Uiso 1 1 calc R U
C4A C 0.45629(10) 0.83190(17) 0.53964(8) 0.0223(3) Uani 1 1 d . .
C5 C 0.48436(11) 0.89568(19) 0.61923(9) 0.0277(3) Uani 1 1 d . .
H5 H 0.5497 0.8750 0.6539 0.033 Uiso 1 1 calc R U
C6 C 0.41819(12) 0.98660(19) 0.64643(9) 0.0309(3) Uani 1 1 d . .
H6 H 0.4375 1.0288 0.6999 0.037 Uiso 1 1 calc R U
C7 C 0.32159(12) 1.01797(19) 0.59563(10) 0.0314(3) Uani 1 1 d . .
H7 H 0.2765 1.0820 0.6153 0.038 Uiso 1 1 calc R U
C8 C 0.29083(11) 0.95825(18) 0.51825(9) 0.0271(3) Uani 1 1 d . .
H8 H 0.2251 0.9805 0.4847 0.033 Uiso 1 1 calc R U
C8A C 0.35780(10) 0.86380(16) 0.48934(8) 0.0216(3) Uani 1 1 d . .
C9 C 0.55845(11) 0.58698(19) 0.39828(9) 0.0282(3) Uani 1 1 d . .
C10 C 0.61746(11) 0.51105(18) 0.37427(9) 0.0271(3) Uani 1 1 d . .
C11 C 0.69810(11) 0.42547(18) 0.35513(9) 0.0259(3) Uani 1 1 d . .
C12 C 0.79299(12) 0.4314(2) 0.41142(10) 0.0345(4) Uani 1 1 d . .
H12 H 0.8013 0.4880 0.4609 0.041 Uiso 1 1 calc R U
C13 C 0.87471(13) 0.3558(2) 0.39596(11) 0.0412(4) Uani 1 1 d . .
H13 H 0.9390 0.3630 0.4342 0.049 Uiso 1 1 calc R U
C14 C 0.86346(14) 0.2699(2) 0.32530(12) 0.0408(4) Uani 1 1 d . .
H14 H 0.9192 0.2142 0.3159 0.049 Uiso 1 1 calc R U
C15 C 0.77152(13) 0.2652(2) 0.26858(10) 0.0342(4) Uani 1 1 d . .
H15 H 0.7646 0.2074 0.2196 0.041 Uiso 1 1 calc R U
C16 C 0.68794(12) 0.34390(17) 0.28153(9) 0.0267(3) Uani 1 1 d . .
C17 C 0.59099(12) 0.34481(18) 0.21692(10) 0.0298(3) Uani 1 1 d . .
O17 O 0.50870(9) 0.36330(15) 0.22584(7) 0.0382(3) Uani 1 1 d . .
O18 O 0.60762(9) 0.32415(17) 0.14411(7) 0.0427(3) Uani 1 1 d . .
C18 C 0.51905(16) 0.3236(3) 0.07651(11) 0.0564(6) Uani 1 1 d . .
H18A H 0.4770 0.2305 0.0807 0.085 Uiso 1 1 calc R U
H18B H 0.5386 0.3164 0.0261 0.085 Uiso 1 1 calc R U
H18C H 0.4811 0.4237 0.0766 0.085 Uiso 1 1 calc R U
C19 C 0.22672(11) 0.8250(2) 0.35912(9) 0.0294(3) Uani 1 1 d . .
H19A H 0.2193 0.7716 0.3069 0.044 Uiso 1 1 calc R U
H19B H 0.2143 0.9412 0.3505 0.044 Uiso 1 1 calc R U
H19C H 0.1782 0.7792 0.3851 0.044 Uiso 1 1 calc R U
P1 P 0.33194(3) 0.85428(4) 0.14833(2) 0.02443(11) Uani 1 1 d . .
F1 F 0.24606(7) 0.95578(12) 0.08596(6) 0.0387(2) Uani 1 1 d . .
F2 F 0.41610(8) 0.75282(14) 0.21148(6) 0.0455(3) Uani 1 1 d . .
F3 F 0.31331(8) 0.95872(13) 0.22116(6) 0.0425(3) Uani 1 1 d . .
F4 F 0.35093(9) 0.75036(13) 0.07591(6) 0.0445(3) Uani 1 1 d . .
F5 F 0.24885(7) 0.72686(12) 0.15829(7) 0.0409(2) Uani 1 1 d . .
F6 F 0.41371(7) 0.98195(13) 0.13813(7) 0.0422(3) Uani 1 1 d . .

loop_
_atom_site_aniso_label
_atom_site_aniso_U_11
_atom_site_aniso_U_22
_atom_site_aniso_U_33
_atom_site_aniso_U_23
_atom_site_aniso_U_13
_atom_site_aniso_U_12
N1 0.0230(6) 0.0193(6) 0.0263(6) 0.0018(5) 0.0084(5) -0.0017(5)
C2 0.0314(7) 0.0195(7) 0.0260(7) -0.0001(5) 0.0137(6) -0.0024(6)
C3 0.0279(7) 0.0193(7) 0.0322(8) 0.0038(6) 0.0168(6) 0.0003(6)
C4 0.0237(7) 0.0220(7) 0.0309(7) 0.0064(6) 0.0106(6) 0.0004(5)
C4A 0.0251(7) 0.0188(7) 0.0252(7) 0.0043(5) 0.0107(5) -0.0015(5)
C5 0.0303(7) 0.0261(7) 0.0261(7) 0.0034(6) 0.0071(6) -0.0042(6)
C6 0.0406(9) 0.0285(8) 0.0268(8) -0.0032(6) 0.0149(6) -0.0066(7)
C7 0.0377(8) 0.0252(7) 0.0379(9) -0.0038(6) 0.0214(7) -0.0003(6)
C8 0.0256(7) 0.0230(7) 0.0354(8) 0.0008(6) 0.0129(6) 0.0008(6)
C8A 0.0246(7) 0.0175(6) 0.0252(7) 0.0021(5) 0.0108(5) -0.0026(5)
C9 0.0315(8) 0.0243(7) 0.0333(8) 0.0029(6) 0.0163(6) 0.0004(6)
C10 0.0312(8) 0.0248(7) 0.0293(8) 0.0026(6) 0.0148(6) 0.0000(6)
C11 0.0288(7) 0.0229(7) 0.0309(7) 0.0056(6) 0.0161(6) 0.0023(6)
C12 0.0353(8) 0.0390(9) 0.0315(8) 0.0036(7) 0.0132(7) 0.0015(7)
C13 0.0292(8) 0.0514(11) 0.0442(10) 0.0130(8) 0.0120(7) 0.0074(8)
C14 0.0379(9) 0.0393(10) 0.0543(11) 0.0140(8) 0.0279(8) 0.0140(7)
C15 0.0450(9) 0.0254(8) 0.0417(9) 0.0035(6) 0.0278(8) 0.0044(7)
C16 0.0323(8) 0.0204(7) 0.0324(8) 0.0043(6) 0.0173(6) -0.0001(6)
C17 0.0380(8) 0.0237(7) 0.0316(8) 0.0001(6) 0.0160(7) -0.0043(6)
O17 0.0317(6) 0.0454(7) 0.0393(7) -0.0010(5) 0.0130(5) 0.0026(5)
O18 0.0417(7) 0.0589(8) 0.0313(6) -0.0071(6) 0.0165(5) -0.0150(6)
C18 0.0527(12) 0.0848(16) 0.0324(10) -0.0049(10) 0.0128(8) -0.0298(11)
C19 0.0249(7) 0.0292(8) 0.0314(8) -0.0002(6) 0.0034(6) -0.0002(6)
P1 0.02498(19) 0.0239(2) 0.0257(2) 0.00023(14) 0.00906(14) -0.00095(14)
F1 0.0359(5) 0.0399(6) 0.0372(5) 0.0060(4) 0.0053(4) 0.0062(4)
F2 0.0373(5) 0.0538(7) 0.0447(6) 0.0162(5) 0.0102(4) 0.0108(5)
F3 0.0574(6) 0.0403(6) 0.0344(5) -0.0075(4) 0.0203(5) -0.0020(5)
F4 0.0601(7) 0.0387(6) 0.0418(6) -0.0091(4) 0.0260(5) 0.0018(5)
F5 0.0380(5) 0.0306(5) 0.0594(6) 0.0005(4) 0.0223(5) -0.0073(4)
F6 0.0366(5) 0.0370(5) 0.0575(6) 0.0028(5) 0.0204(5) -0.0082(4)

loop_
_atom_type_symbol
_atom_type_description
_atom_type_scat_dispersion_real
_atom_type_scat_dispersion_imag
_atom_type_scat_source
C C 0.0181 0.0091 'International Tables Vol C Tables 4.2.6.8 and 6.1.1.4'
H H 0.0000 0.0000 'International Tables Vol C Tables 4.2.6.8 and 6.1.1.4'
N N 0.0311 0.0180 'International Tables Vol C Tables 4.2.6.8 and 6.1.1.4'
O O 0.0492 0.0322 'International Tables Vol C Tables 4.2.6.8 and 6.1.1.4'
F F 0.0727 0.0534 'International Tables Vol C Tables 4.2.6.8 and 6.1.1.4'
P P 0.2955 0.4335 'International Tables Vol C Tables 4.2.6.8 and 6.1.1.4'

loop_
_geom_angle_atom_site_label_1
_geom_angle_atom_site_label_2
_geom_angle_atom_site_label_3
_geom_angle
C2 N1 C8A 121.48(12)
C2 N1 C19 118.82(12)
C8A N1 C19 119.68(12)
N1 C2 C3 121.87(13)
N1 C2 H2 119.1
C3 C2 H2 119.1
C4 C3 C2 118.62(13)
C4 C3 C9 121.54(14)
C2 C3 C9 119.84(14)
C3 C4 C4A 120.44(13)
C3 C4 H4 119.8
C4A C4 H4 119.8
C4 C4A C5 122.28(14)
C4 C4A C8A 119.14(13)
C5 C4A C8A 118.58(13)
C6 C5 C4A 120.42(14)
C6 C5 H5 119.8
C4A C5 H5 119.8
C5 C6 C7 120.16(14)
C5 C6 H6 119.9
C7 C6 H6 119.9
C8 C7 C6 121.54(14)
C8 C7 H7 119.2
C6 C7 H7 119.2
C7 C8 C8A 119.08(14)
C7 C8 H8 120.5
C8A C8 H8 120.5
N1 C8A C8 121.35(13)
N1 C8A C4A 118.44(12)
C8 C8A C4A 120.21(13)
C10 C9 C3 176.66(18)
C9 C10 C11 172.44(17)
C12 C11 C16 118.66(14)
C12 C11 C10 117.67(14)
C16 C11 C10 123.58(14)
C13 C12 C11 120.83(16)
C13 C12 H12 119.6
C11 C12 H12 119.6
C14 C13 C12 120.30(17)
C14 C13 H13 119.8
C12 C13 H13 119.8
C15 C14 C13 119.81(15)
C15 C14 H14 120.1
C13 C14 H14 120.1
C14 C15 C16 121.22(16)
C14 C15 H15 119.4
C16 C15 H15 119.4
C15 C16 C11 119.09(15)
C15 C16 C17 119.90(14)
C11 C16 C17 120.98(13)
O17 C17 O18 123.27(15)
O17 C17 C16 126.65(14)
O18 C17 C16 110.08(13)
C17 O18 C18 115.20(14)
O18 C18 H18A 109.5
O18 C18 H18B 109.5
H18A C18 H18B 109.5
O18 C18 H18C 109.5
H18A C18 H18C 109.5
H18B C18 H18C 109.5
N1 C19 H19A 109.5
N1 C19 H19B 109.5
H19A C19 H19B 109.5
N1 C19 H19C 109.5
H19A C19 H19C 109.5
H19B C19 H19C 109.5
F6 P1 F2 90.94(6)
F6 P1 F4 89.68(6)
F2 P1 F4 90.09(6)
F6 P1 F1 89.83(6)
F2 P1 F1 178.94(6)
F4 P1 F1 90.65(6)
F6 P1 F3 90.16(6)
F2 P1 F3 89.78(6)
F4 P1 F3 179.79(7)
F1 P1 F3 89.49(6)
F6 P1 F5 179.50(6)
F2 P1 F5 89.53(6)
F4 P1 F5 90.49(6)
F1 P1 F5 89.69(6)
F3 P1 F5 89.67(6)

loop_
_geom_bond_atom_site_label_1
_geom_bond_atom_site_label_2
_geom_bond_distance
N1 C2 1.3240(19)
N1 C8A 1.3892(18)
N1 C19 1.4810(18)
C2 C3 1.409(2)
C2 H2 0.9500
C3 C4 1.374(2)
C3 C9 1.430(2)
C4 C4A 1.404(2)
C4 H4 0.9500
C4A C5 1.418(2)
C4A C8A 1.422(2)
C5 C6 1.364(2)
C5 H5 0.9500
C6 C7 1.404(2)
C6 H6 0.9500
C7 C8 1.372(2)
C7 H7 0.9500
C8 C8A 1.405(2)
C8 H8 0.9500
C9 C10 1.191(2)
C10 C11 1.435(2)
C11 C12 1.400(2)
C11 C16 1.407(2)
C12 C13 1.381(2)
C12 H12 0.9500
C13 C14 1.379(3)
C13 H13 0.9500
C14 C15 1.373(3)
C14 H14 0.9500
C15 C16 1.398(2)
C15 H15 0.9500
C16 C17 1.486(2)
C17 O17 1.201(2)
C17 O18 1.3463(19)
O18 C18 1.437(2)
C18 H18A 0.9800
C18 H18B 0.9800
C18 H18C 0.9800
C19 H19A 0.9800
C19 H19B 0.9800
C19 H19C 0.9800
P1 F6 1.5927(10)
P1 F2 1.5935(10)
P1 F4 1.5944(10)
P1 F1 1.6003(10)
P1 F3 1.6007(10)
P1 F5 1.6037(10)

loop_
_geom_hbond_atom_site_label_D
_geom_hbond_atom_site_label_H
_geom_hbond_atom_site_label_A
_geom_hbond_distance_DH
_geom_hbond_distance_HA
_geom_hbond_distance_DA
_geom_hbond_angle_DHA
_geom_hbond_site_symmetry_A
C2 H2 F2 0.95 2.41 3.0947(18) 128.5 .
C8 H8 F4 0.95 2.56 3.2470(19) 129.2 2
C18 H18A F6 0.98 2.54 3.477(2) 160.2 1_545
C19 H19B F5 0.98 2.43 3.3611(19) 158.6 2

loop_
_geom_torsion_atom_site_label_1
_geom_torsion_atom_site_label_2
_geom_torsion_atom_site_label_3
_geom_torsion_atom_site_label_4
_geom_torsion
C8A N1 C2 C3 -0.7(2)
C19 N1 C2 C3 -178.96(13)
N1 C2 C3 C4 1.5(2)
N1 C2 C3 C9 -178.31(13)
C2 C3 C4 C4A -1.1(2)
C9 C3 C4 C4A 178.76(13)
C3 C4 C4A C5 179.94(13)
C3 C4 C4A C8A -0.2(2)
C4 C4A C5 C6 179.43(14)
C8A C4A C5 C6 -0.5(2)
C4A C5 C6 C7 -0.1(2)
C5 C6 C7 C8 0.4(2)
C6 C7 C8 C8A -0.1(2)
C2 N1 C8A C8 179.56(13)
C19 N1 C8A C8 -2.2(2)
C2 N1 C8A C4A -0.63(19)
C19 N1 C8A C4A 177.66(12)
C7 C8 C8A N1 179.35(13)
C7 C8 C8A C4A -0.5(2)
C4 C4A C8A N1 1.03(19)
C5 C4A C8A N1 -179.08(12)
C4 C4A C8A C8 -179.16(13)
C5 C4A C8A C8 0.7(2)
C16 C11 C12 C13 -1.4(2)
C10 C11 C12 C13 -178.09(15)
C11 C12 C13 C14 -1.5(3)
C12 C13 C14 C15 2.7(3)
C13 C14 C15 C16 -1.1(3)
C14 C15 C16 C11 -1.8(2)
C14 C15 C16 C17 176.33(15)
C12 C11 C16 C15 3.0(2)
C10 C11 C16 C15 179.48(14)
C12 C11 C16 C17 -175.13(14)
C10 C11 C16 C17 1.4(2)
C15 C16 C17 O17 156.64(16)
C11 C16 C17 O17 -25.3(2)
C15 C16 C17 O18 -24.4(2)
C11 C16 C17 O18 153.67(14)
O17 C17 O18 C18 -0.7(3)
C16 C17 O18 C18 -179.73(16)
